data_7022106
loop_
_publ_author_name
'Hu, Kong-Qiu'
'Wu, Shu-Qi'
'An, Guang-Yu'
'Cui, Ai-Li'
'Kou, Hui-Zhong'

_publ_section_title
;
 Syntheses, structure, and magnetic properties of heteronuclear
 Cu(II)4Fe(III)4 cluster and Cu(II)8 bimetallacycles.
;
_journal_issue 4
_journal_name_full 'Dalton transactions (Cambridge, England : 2003)'
_journal_page_first 1102
_journal_page_last 1108
_journal_paper_doi 10.1039/c2dt31708g
_journal_volume 42
_journal_year 2013
_chemical_formula_sum 'C73 H79 Cu4 Fe4 N11 O27'
_chemical_formula_weight 2020.03
_chemical_name_systematic
;
?
;
_space_group_IT_number 147
_symmetry_cell_setting trigonal
_symmetry_space_group_name_Hall '-P 3'
_symmetry_space_group_name_H-M 'P -3'
_atom_sites_solution_hydrogens geom
_atom_sites_solution_primary direct
_atom_sites_solution_secondary difmap
_audit_creation_method SHELXL-97
_cell_angle_alpha 90.00
_cell_angle_beta 90.00
_cell_angle_gamma 120.00
_cell_formula_units_Z 6
_cell_length_a 29.714(3)
_cell_length_b 29.714(3)
_cell_length_c 16.2570(18)
_cell_measurement_reflns_used 38274
_cell_measurement_temperature 153(2)
_cell_measurement_theta_max 27.4978
_cell_measurement_theta_min 3.0150
_cell_volume 12431(2)
_computing_cell_refinement 'CrystalClear (Rigaku Inc., 2008)'
_computing_data_collection 'CrystalClear (Rigaku Inc., 2008)'
_computing_data_reduction 'CrystalClear (Rigaku Inc., 2008)'
_computing_molecular_graphics 'XP (Sheldrick, 1998)'
_computing_publication_material 'XP (Sheldrick, 1998)'
_computing_structure_refinement 'SHELXL-97 (Sheldrick, 1997)'
_computing_structure_solution 'SHELXS-97 (Sheldrick, 1990)'
_diffrn_ambient_temperature 153(2)
_diffrn_detector_area_resol_mean 28.5714
_diffrn_measured_fraction_theta_full 0.997
_diffrn_measured_fraction_theta_max 0.997
_diffrn_measurement_device_type 'Rigaku Saturn724+ (2x2 bin mode)'
_diffrn_measurement_method dtprofit.ref
_diffrn_radiation_monochromator graphite
_diffrn_radiation_source 'Rotating Anode'
_diffrn_radiation_type MoK\a
_diffrn_radiation_wavelength 0.71073
_diffrn_reflns_av_R_equivalents 0.0652
_diffrn_reflns_av_sigmaI/netI 0.0491
_diffrn_reflns_limit_h_max 36
_diffrn_reflns_limit_h_min -36
_diffrn_reflns_limit_k_max 36
_diffrn_reflns_limit_k_min -36
_diffrn_reflns_limit_l_max 20
_diffrn_reflns_limit_l_min -19
_diffrn_reflns_number 91201
_diffrn_reflns_theta_full 26.00
_diffrn_reflns_theta_max 26.00
_diffrn_reflns_theta_min 3.01
_diffrn_standards_decay_% 0
_exptl_absorpt_coefficient_mu 1.770
_exptl_absorpt_correction_T_max 1.0000
_exptl_absorpt_correction_T_min 0.7562
_exptl_absorpt_correction_type DTABSCOR
_exptl_crystal_colour 'red brown'
_exptl_crystal_density_diffrn 1.619
_exptl_crystal_density_method 'not measured'
_exptl_crystal_description Block
_exptl_crystal_F_000 6180
_exptl_crystal_size_max 0.35
_exptl_crystal_size_mid 0.31
_exptl_crystal_size_min 0.19
_refine_diff_density_max 1.645
_refine_diff_density_min -0.561
_refine_diff_density_rms 0.110
_refine_ls_extinction_method none
_refine_ls_goodness_of_fit_ref 1.092
_refine_ls_hydrogen_treatment constr
_refine_ls_matrix_type full
_refine_ls_number_parameters 1076
_refine_ls_number_reflns 16261
_refine_ls_number_restraints 44
_refine_ls_restrained_S_all 1.092
_refine_ls_R_factor_all 0.0938
_refine_ls_R_factor_gt 0.0871
_refine_ls_shift/su_max 0.008
_refine_ls_shift/su_mean 0.000
_refine_ls_structure_factor_coef Fsqd
_refine_ls_weighting_details 'calc w=1/[\s^2^(Fo^2^)+(0.0638P)^2^+88.8868P] where P=(Fo^2^+2Fc^2^)/3'
_refine_ls_weighting_scheme calc
_refine_ls_wR_factor_gt 0.1938
_refine_ls_wR_factor_ref 0.1983
_reflns_number_gt 15213
_reflns_number_total 16261
_reflns_threshold_expression >2sigma(I)
_cod_data_source_file c2dt31708g.txt
_cod_data_source_block 2
_cod_depositor_comments
;
The following automatic conversions were performed:

'_symmetry_cell_setting' value 'Trigonal' changed to 'trigonal'
according to /home/saulius/struct/CIF-dictionaries/cif_core.dic
dictionary named 'cif_core.dic' version 2.4.2 from 2011-04-26.

Automatic conversion script
Id: cif_fix_values 1891 2012-01-12 08:04:46Z andrius 
;
_cod_original_sg_symbol_H-M P-3
_cod_database_code 7022106

loop_
_symmetry_equiv_pos_as_xyz
'x, y, z'
'-y, x-y, z'
'-x+y, -x, z'
'-x, -y, -z'
'y, -x+y, -z'
'x-y, x, -z'

loop_
_atom_site_label
_atom_site_type_symbol
_atom_site_fract_x
_atom_site_fract_y
_atom_site_fract_z
_atom_site_U_iso_or_equiv
_atom_site_adp_type
_atom_site_occupancy
_atom_site_symmetry_multiplicity
_atom_site_calc_flag
_atom_site_refinement_flags
Cu1 Cu 0.08336(4) 0.47245(4) 0.51563(5) 0.0417(2) Uani 1 1 d .
Cu2 Cu -0.09968(3) 0.25490(4) 0.46613(5) 0.0356(2) Uani 1 1 d .
Cu3 Cu 0.06198(4) 0.23133(4) 0.16147(5) 0.0382(2) Uani 1 1 d .
Cu4 Cu 0.14727(4) 0.45635(4) 0.09266(5) 0.0422(2) Uani 1 1 d .
Fe1 Fe -0.01996(4) 0.23729(4) 0.31612(6) 0.0312(2) Uani 1 1 d .
Fe2 Fe 0.11654(4) 0.47614(4) 0.29986(5) 0.0312(2) Uani 1 1 d .
Fe3 Fe 0.02603(4) 0.36015(4) 0.38702(5) 0.0276(2) Uani 1 1 d .
Fe4 Fe 0.07384(4) 0.35238(4) 0.23570(5) 0.0281(2) Uani 1 1 d .
C1 C 0.1861(3) 0.5225(3) 0.4365(5) 0.0411(17) Uani 1 1 d .
C2 C 0.2162(3) 0.5325(3) 0.3643(5) 0.0448(18) Uani 1 1 d .
C3 C 0.2706(4) 0.5623(3) 0.3683(7) 0.063(2) Uani 1 1 d .
H3A H 0.2900 0.5691 0.3204 0.075 Uiso 1 1 calc R
C4 C 0.2955(4) 0.5817(4) 0.4422(7) 0.073(3) Uani 1 1 d .
H4A H 0.3315 0.6010 0.4441 0.088 Uiso 1 1 calc R
C5 C 0.2673(4) 0.5725(4) 0.5123(7) 0.074(3) Uani 1 1 d .
H5A H 0.2847 0.5860 0.5617 0.089 Uiso 1 1 calc R
C6 C 0.2120(4) 0.5429(3) 0.5126(5) 0.054(2) Uani 1 1 d .
C7 C 0.1854(5) 0.5350(4) 0.5888(6) 0.067(3) Uani 1 1 d .
H7A H 0.2055 0.5514 0.6350 0.080 Uiso 1 1 calc R
C8 C 0.1142(5) 0.5030(4) 0.6816(5) 0.077(3) Uani 1 1 d .
H8A H 0.1273 0.4986 0.7311 0.092 Uiso 1 1 calc R
C9 C 0.0658(5) 0.5072(3) 0.6698(6) 0.076(3) Uani 1 1 d .
H9A H 0.0438 0.4945 0.7183 0.091 Uiso 1 1 calc R
H9B H 0.0752 0.5432 0.6612 0.091 Uiso 1 1 calc R
C10 C -0.0429(4) 0.4289(3) 0.5213(5) 0.051(2) Uani 1 1 d .
C11 C -0.0101(5) 0.4613(3) 0.5871(5) 0.062(3) Uani 1 1 d .
H11A H -0.0253 0.4727 0.6257 0.074 Uiso 1 1 calc R
C12 C -0.0959(4) 0.4138(4) 0.5211(6) 0.065(3) Uani 1 1 d .
H12A H -0.1088 0.4261 0.5621 0.078 Uiso 1 1 calc R
C13 C -0.1287(4) 0.3816(5) 0.4623(7) 0.072(3) Uani 1 1 d .
H13A H -0.1634 0.3728 0.4632 0.086 Uiso 1 1 calc R
C14 C -0.1105(3) 0.3610(4) 0.3990(5) 0.056(2) Uani 1 1 d .
H14A H -0.1333 0.3381 0.3598 0.067 Uiso 1 1 calc R
C15 C -0.0576(3) 0.3760(3) 0.3974(4) 0.0442(18) Uani 1 1 d .
C16 C -0.0231(3) 0.4119(3) 0.4573(4) 0.0427(18) Uani 1 1 d .
C17 C -0.1095(3) 0.1991(3) 0.2230(4) 0.0380(16) Uani 1 1 d .
C18 C -0.1442(3) 0.1774(3) 0.1583(5) 0.0458(18) Uani 1 1 d .
H18A H -0.1336 0.1685 0.1101 0.055 Uiso 1 1 calc R
C19 C -0.1946(3) 0.1686(4) 0.1644(6) 0.063(2) Uani 1 1 d .
H19A H -0.2178 0.1533 0.1210 0.075 Uiso 1 1 calc R
C20 C -0.2101(3) 0.1826(3) 0.2346(6) 0.054(2) Uani 1 1 d .
H20A H -0.2435 0.1777 0.2376 0.065 Uiso 1 1 calc R
C21 C -0.1762(3) 0.2044(3) 0.3025(5) 0.0421(17) Uani 1 1 d .
C22 C -0.1255(3) 0.2127(3) 0.2964(4) 0.0375(15) Uani 1 1 d .
C23 C -0.2016(4) 0.2320(6) 0.5169(7) 0.099(5) Uani 1 1 d .
H23A H -0.2339 0.2297 0.5136 0.118 Uiso 1 1 calc R
C24 C -0.1750(4) 0.2397(6) 0.5876(7) 0.095(4) Uani 1 1 d .
H24A H -0.1849 0.2062 0.6122 0.114 Uiso 1 1 calc R
H24B H -0.1844 0.2587 0.6256 0.114 Uiso 1 1 calc R
C25 C -0.1970(3) 0.2134(3) 0.3764(5) 0.0484(19) Uani 1 1 d .
H25A H -0.2305 0.2084 0.3735 0.058 Uiso 1 1 calc R
C26 C -0.0858(3) 0.2927(3) 0.6341(4) 0.0434(18) Uani 1 1 d .
H26A H -0.0998 0.2937 0.6847 0.052 Uiso 1 1 calc R
C27 C -0.0301(3) 0.3180(3) 0.6278(4) 0.0337(14) Uani 1 1 d .
C28 C -0.0007(3) 0.3380(3) 0.7007(4) 0.0391(16) Uani 1 1 d .
H28A H -0.0177 0.3342 0.7504 0.047 Uiso 1 1 calc R
C29 C 0.0526(3) 0.3630(3) 0.6991(4) 0.0445(18) Uani 1 1 d .
H29A H 0.0714 0.3742 0.7479 0.053 Uiso 1 1 calc R
C30 C 0.0785(3) 0.3717(3) 0.6241(4) 0.0371(15) Uani 1 1 d .
H30A H 0.1147 0.3894 0.6233 0.045 Uiso 1 1 calc R
C31 C 0.0513(3) 0.3543(2) 0.5504(4) 0.0290(13) Uani 1 1 d .
C32 C -0.0042(3) 0.3246(2) 0.5526(4) 0.0304(13) Uani 1 1 d .
C33 C 0.0314(3) 0.1783(3) 0.3215(4) 0.0361(15) Uani 1 1 d .
C34 C 0.0000(3) 0.1658(3) 0.3927(5) 0.0413(16) Uani 1 1 d .
C35 C -0.0054(3) 0.1273(4) 0.4448(6) 0.057(2) Uani 1 1 d .
H35A H -0.0263 0.1194 0.4912 0.068 Uiso 1 1 calc R
C36 C 0.0204(4) 0.1001(4) 0.4289(6) 0.070(3) Uani 1 1 d .
H36A H 0.0167 0.0741 0.4647 0.084 Uiso 1 1 calc R
C37 C 0.0513(3) 0.1115(4) 0.3606(6) 0.057(2) Uani 1 1 d .
H37A H 0.0686 0.0932 0.3506 0.069 Uiso 1 1 calc R
C38 C 0.0572(3) 0.1509(3) 0.3050(5) 0.0424(17) Uani 1 1 d .
C39 C 0.0877(3) 0.1581(3) 0.2318(5) 0.0441(18) Uani 1 1 d .
H39A H 0.1041 0.1385 0.2274 0.053 Uiso 1 1 calc R
C40 C 0.1224(4) 0.1896(4) 0.0993(6) 0.060(2) Uani 1 1 d .
H40A H 0.1269 0.1595 0.0978 0.072 Uiso 1 1 calc R
H40B H 0.1564 0.2207 0.0980 0.072 Uiso 1 1 calc R
C41 C 0.0900(5) 0.1890(4) 0.0276(5) 0.070(3) Uani 1 1 d .
H41A H 0.1100 0.1972 -0.0230 0.084 Uiso 1 1 calc R
H41B H 0.0594 0.1549 0.0219 0.084 Uiso 1 1 calc R
C42 C 0.0644(3) 0.2504(3) -0.0140(5) 0.053(2) Uani 1 1 d .
H42A H 0.0672 0.2410 -0.0675 0.064 Uiso 1 1 calc R
C43 C 0.0487(3) 0.2882(3) -0.0040(4) 0.0423(17) Uani 1 1 d .
C44 C 0.0385(3) 0.3087(4) -0.0749(4) 0.051(2) Uani 1 1 d .
H44A H 0.0404 0.2962 -0.1265 0.061 Uiso 1 1 calc R
C45 C 0.0257(3) 0.3470(4) -0.0688(4) 0.054(2) Uani 1 1 d .
H45A H 0.0180 0.3595 -0.1160 0.065 Uiso 1 1 calc R
C46 C 0.0241(3) 0.3673(4) 0.0078(4) 0.0475(19) Uani 1 1 d .
H46A H 0.0161 0.3938 0.0112 0.057 Uiso 1 1 calc R
C47 C 0.0344(3) 0.3484(3) 0.0786(4) 0.0394(16) Uani 1 1 d .
C48 C 0.0456(3) 0.3074(3) 0.0735(4) 0.0369(15) Uani 1 1 d .
C49 C 0.0938(3) 0.5115(3) 0.1497(4) 0.0397(16) Uani 1 1 d .
C50 C 0.0767(3) 0.5300(3) 0.2157(4) 0.0350(15) Uani 1 1 d .
C51 C 0.0548(4) 0.5608(3) 0.2018(5) 0.050(2) Uani 1 1 d .
H51A H 0.0445 0.5736 0.2458 0.060 Uiso 1 1 calc R
C52 C 0.0482(4) 0.5728(4) 0.1211(5) 0.066(3) Uani 1 1 d .
H52A H 0.0323 0.5925 0.1115 0.079 Uiso 1 1 calc R
C53 C 0.0651(4) 0.5555(4) 0.0557(5) 0.068(3) Uani 1 1 d .
H53A H 0.0609 0.5640 0.0023 0.081 Uiso 1 1 calc R
C54 C 0.0885(4) 0.5252(3) 0.0687(4) 0.050(2) Uani 1 1 d .
C55 C 0.2041(4) 0.4804(4) -0.0563(5) 0.064(3) Uani 1 1 d .
H55A H 0.2162 0.4678 -0.1015 0.077 Uiso 1 1 calc R
H55B H 0.2310 0.5156 -0.0432 0.077 Uiso 1 1 calc R
C56 C 0.1546(4) 0.4792(4) -0.0793(5) 0.066(3) Uani 1 1 d .
H56A H 0.1614 0.5063 -0.1188 0.079 Uiso 1 1 calc R
H56B H 0.1301 0.4459 -0.1032 0.079 Uiso 1 1 calc R
C57 C 0.1089(4) 0.5129(4) -0.0024(5) 0.059(2) Uani 1 1 d .
H57A H 0.1038 0.5241 -0.0532 0.071 Uiso 1 1 calc R
C58 C 0.2146(3) 0.4198(3) 0.0261(5) 0.052(2) Uani 1 1 d .
H58A H 0.2376 0.4217 -0.0145 0.063 Uiso 1 1 calc R
C59 C 0.2069(3) 0.3869(3) 0.0960(4) 0.0403(16) Uani 1 1 d .
C60 C 0.2350(3) 0.3599(3) 0.0988(5) 0.0485(19) Uani 1 1 d .
H60A H 0.2583 0.3645 0.0570 0.058 Uiso 1 1 calc R
C61 C 0.2278(3) 0.3267(3) 0.1635(5) 0.0467(18) Uani 1 1 d .
H61A H 0.2473 0.3101 0.1661 0.056 Uiso 1 1 calc R
C62 C 0.1915(3) 0.3179(3) 0.2250(4) 0.0402(16) Uani 1 1 d .
H62A H 0.1865 0.2951 0.2677 0.048 Uiso 1 1 calc R
C63 C 0.1626(2) 0.3431(3) 0.2228(4) 0.0299(13) Uani 1 1 d .
C64 C 0.1709(3) 0.3792(3) 0.1588(4) 0.0339(14) Uani 1 1 d .
C100 C 0.2176(4) 0.2095(4) 0.2997(7) 0.071(3) Uani 1 1 d .
H10A H 0.1993 0.2050 0.2491 0.106 Uiso 1 1 calc R
H10B H 0.2531 0.2367 0.2934 0.106 Uiso 1 1 calc R
H10C H 0.2015 0.2185 0.3427 0.106 Uiso 1 1 calc R
C101 C 0.2398(4) 0.1596(4) 0.3969(5) 0.064(2) Uani 1 1 d .
H10D H 0.2353 0.1255 0.4038 0.096 Uiso 1 1 calc R
H10E H 0.2236 0.1670 0.4419 0.096 Uiso 1 1 calc R
H10F H 0.2763 0.1848 0.3960 0.096 Uiso 1 1 calc R
C102 C 0.1960(4) 0.1218(4) 0.2688(5) 0.056(2) Uani 1 1 d .
H10N H 0.1973 0.0924 0.2850 0.067 Uiso 1 1 calc R
C103 C -0.0902(4) 0.3195(3) 0.1595(6) 0.058(2) Uani 1 1 d .
H10G H -0.1252 0.2913 0.1536 0.087 Uiso 1 1 calc R
H10H H -0.0753 0.3147 0.2088 0.087 Uiso 1 1 calc R
H10I H -0.0700 0.3203 0.1129 0.087 Uiso 1 1 calc R
C104 C -0.0415(3) 0.4155(3) 0.1747(5) 0.053(2) Uani 1 1 d .
H10J H -0.0475 0.4444 0.1770 0.079 Uiso 1 1 calc R
H10K H -0.0191 0.4199 0.1291 0.079 Uiso 1 1 calc R
H10L H -0.0253 0.4139 0.2249 0.079 Uiso 1 1 calc R
C105 C -0.1338(4) 0.3691(4) 0.1660(6) 0.066(2) Uiso 1 1 d .
H10M H -0.1645 0.3374 0.1619 0.079 Uiso 1 1 calc R
C106 C 0.3545(19) 0.5214(15) 0.3038(18) 0.48(4) Uani 1 1 d DU
H10O H 0.3830 0.5506 0.3305 0.727 Uiso 1 1 calc R
H10P H 0.3615 0.4932 0.3013 0.727 Uiso 1 1 calc R
H10Q H 0.3232 0.5109 0.3344 0.727 Uiso 1 1 calc R
C107 C 0.3786(9) 0.5841(8) 0.1929(15) 0.192(10) Uani 1 1 d DU
H107 H 0.3990 0.6102 0.2302 0.230 Uiso 1 1 calc R
C108 C 0.3162(11) 0.4940(9) 0.1708(18) 0.276(16) Uani 1 1 d DU
H10R H 0.3122 0.5066 0.1185 0.414 Uiso 1 1 calc R
H10S H 0.2828 0.4741 0.1964 0.414 Uiso 1 1 calc R
H10T H 0.3314 0.4724 0.1628 0.414 Uiso 1 1 calc R
N1 N 0.1364(4) 0.5073(3) 0.5990(4) 0.0543(19) Uani 1 1 d .
N2 N 0.0379(4) 0.4757(3) 0.5973(4) 0.0552(19) Uani 1 1 d .
N3 N -0.1738(2) 0.2277(3) 0.4459(4) 0.0505(17) Uani 1 1 d .
N4 N -0.1174(2) 0.2689(3) 0.5753(4) 0.0482(16) Uani 1 1 d .
N5 N 0.0751(3) 0.2284(3) 0.0447(4) 0.0557(18) Uani 1 1 d .
N6 N 0.0941(3) 0.1888(3) 0.1732(4) 0.0462(15) Uani 1 1 d .
N7 N 0.1336(3) 0.4878(3) -0.0013(4) 0.0547(18) Uani 1 1 d .
N8 N 0.1923(3) 0.4466(3) 0.0157(4) 0.0516(17) Uani 1 1 d .
N100 N 0.2163(3) 0.1619(2) 0.3205(4) 0.0443(15) Uani 1 1 d .
N101 N -0.0903(3) 0.3680(3) 0.1645(4) 0.0509(16) Uani 1 1 d .
N102 N 0.3485(11) 0.5360(9) 0.2211(16) 0.300(14) Uani 1 1 d DU
O1 O 0.13438(19) 0.49376(18) 0.4267(3) 0.0366(11) Uani 1 1 d .
O2 O 0.0268(2) 0.42432(19) 0.4488(3) 0.0363(11) Uani 1 1 d .
O3 O 0.1913(2) 0.5124(2) 0.2940(3) 0.0473(13) Uani 1 1 d .
O4 O -0.0376(2) 0.3573(2) 0.3445(3) 0.0409(12) Uani 1 1 d .
O5 O -0.02654(17) 0.30833(18) 0.4792(3) 0.0310(10) Uani 1 1 d .
O6 O -0.08888(17) 0.23356(18) 0.3557(3) 0.0353(10) Uani 1 1 d .
O7 O 0.07374(17) 0.36426(17) 0.4766(2) 0.0288(9) Uani 1 1 d .
O8 O -0.06133(19) 0.2073(2) 0.2201(3) 0.0408(11) Uani 1 1 d .
O9 O 0.03285(18) 0.21589(18) 0.2730(3) 0.0342(10) Uani 1 1 d .
O10 O 0.05449(18) 0.29193(18) 0.1463(3) 0.0343(10) Uani 1 1 d .
O11 O -0.02554(19) 0.19234(19) 0.4049(3) 0.0399(11) Uani 1 1 d .
O12 O 0.0356(2) 0.3679(2) 0.1528(3) 0.0387(11) Uani 1 1 d .
O13 O 0.1152(2) 0.48263(19) 0.1707(3) 0.0381(11) Uani 1 1 d .
O14 O 0.14193(18) 0.40181(18) 0.1637(3) 0.0327(10) Uani 1 1 d .
O15 O 0.0833(2) 0.51692(19) 0.2923(3) 0.0377(11) Uani 1 1 d .
O16 O 0.12505(17) 0.33394(18) 0.2764(3) 0.0321(10) Uani 1 1 d .
O17 O 0.02222(16) 0.30697(17) 0.3158(2) 0.0287(9) Uani 1 1 d .
O18 O 0.08031(18) 0.40622(17) 0.3103(2) 0.0300(9) Uani 1 1 d .
O100 O 0.1755(3) 0.1195(3) 0.2014(4) 0.0705(19) Uani 1 1 d .
O101 O -0.1380(3) 0.4087(3) 0.1723(5) 0.085(2) Uani 1 1 d .
O102 O 0.3807(7) 0.5961(10) 0.1171(11) 0.303(14) Uani 1 1 d D
O1W O -0.0278(3) 0.1559(4) 0.1242(5) 0.096(3) Uani 1 1 d .
O2W O 0.2308(3) 0.5284(3) 0.1405(5) 0.100(3) Uani 1 1 d .
O3W O -0.08862(19) 0.1920(2) 0.5286(3) 0.0410(11) Uani 1 1 d .
O4W O 0.1091(2) 0.2930(2) 0.4307(3) 0.0455(13) Uani 1 1 d .
O5W O 0.2537(8) 0.5385(8) 0.7572(8) 0.236(9) Uani 1 1 d .
O6W O 0.2350(17) 0.6510(17) -0.287(3) 0.263(18) Uani 0.50 1 d PU
O7W O 0.0683(11) 0.0989(11) -0.1367(18) 0.170(10) Uani 0.50 1 d PU

loop_
_atom_site_aniso_label
_atom_site_aniso_U_11
_atom_site_aniso_U_22
_atom_site_aniso_U_33
_atom_site_aniso_U_23
_atom_site_aniso_U_13
_atom_site_aniso_U_12
Cu1 0.0705(6) 0.0420(5) 0.0244(4) -0.0008(3) 0.0040(4) 0.0371(5)
Cu2 0.0294(4) 0.0487(5) 0.0309(4) -0.0001(4) 0.0020(3) 0.0210(4)
Cu3 0.0470(5) 0.0437(5) 0.0297(4) -0.0079(4) 0.0026(4) 0.0270(4)
Cu4 0.0648(6) 0.0497(5) 0.0250(4) 0.0094(4) 0.0144(4) 0.0384(5)
Fe1 0.0324(5) 0.0358(5) 0.0258(5) -0.0038(4) -0.0007(4) 0.0173(4)
Fe2 0.0417(5) 0.0351(5) 0.0244(4) 0.0025(4) 0.0034(4) 0.0250(4)
Fe3 0.0357(5) 0.0363(5) 0.0182(4) -0.0002(3) 0.0010(3) 0.0235(4)
Fe4 0.0360(5) 0.0370(5) 0.0177(4) -0.0015(3) 0.0002(3) 0.0231(4)
C1 0.056(5) 0.032(4) 0.048(4) -0.006(3) -0.010(3) 0.032(4)
C2 0.050(4) 0.037(4) 0.053(5) -0.002(3) -0.002(4) 0.026(4)
C3 0.056(5) 0.048(5) 0.083(7) -0.014(5) -0.005(5) 0.025(4)
C4 0.057(6) 0.063(6) 0.092(8) -0.028(6) -0.020(6) 0.024(5)
C5 0.081(7) 0.050(5) 0.087(8) -0.037(5) -0.034(6) 0.030(5)
C6 0.072(6) 0.040(4) 0.055(5) -0.016(4) -0.013(4) 0.032(4)
C7 0.105(9) 0.043(5) 0.050(5) -0.023(4) -0.020(5) 0.035(6)
C8 0.136(10) 0.060(6) 0.023(4) -0.006(4) 0.002(5) 0.041(6)
C9 0.116(9) 0.034(4) 0.052(5) -0.011(4) 0.035(6) 0.019(5)
C10 0.079(6) 0.057(5) 0.045(4) 0.018(4) 0.028(4) 0.056(5)
C11 0.130(9) 0.058(5) 0.031(4) 0.011(4) 0.034(5) 0.071(6)
C12 0.085(7) 0.089(7) 0.058(6) 0.031(5) 0.034(5) 0.072(6)
C13 0.069(6) 0.101(8) 0.083(7) 0.046(6) 0.034(6) 0.072(7)
C14 0.054(5) 0.082(6) 0.054(5) 0.022(4) 0.014(4) 0.051(5)
C15 0.057(5) 0.068(5) 0.031(4) 0.012(3) 0.011(3) 0.050(4)
C16 0.068(5) 0.055(5) 0.030(4) 0.013(3) 0.010(3) 0.049(4)
C17 0.041(4) 0.029(3) 0.034(4) -0.004(3) -0.004(3) 0.009(3)
C18 0.043(4) 0.050(4) 0.039(4) -0.006(3) -0.014(3) 0.019(4)
C19 0.051(5) 0.063(6) 0.058(6) -0.013(4) -0.029(4) 0.017(4)
C20 0.032(4) 0.054(5) 0.063(5) -0.002(4) -0.015(4) 0.011(4)
C21 0.032(4) 0.044(4) 0.044(4) 0.005(3) -0.001(3) 0.014(3)
C22 0.038(4) 0.033(4) 0.037(4) 0.001(3) -0.009(3) 0.014(3)
C23 0.038(5) 0.177(13) 0.079(7) -0.056(8) 0.000(5) 0.053(7)
C24 0.048(6) 0.175(13) 0.059(6) 0.013(7) 0.022(5) 0.053(7)
C25 0.031(4) 0.047(4) 0.067(5) 0.000(4) -0.002(4) 0.020(3)
C26 0.049(4) 0.065(5) 0.023(3) 0.003(3) 0.011(3) 0.033(4)
C27 0.042(4) 0.041(4) 0.024(3) 0.002(3) 0.003(3) 0.026(3)
C28 0.053(4) 0.046(4) 0.022(3) 0.001(3) 0.004(3) 0.027(4)
C29 0.059(5) 0.055(5) 0.020(3) 0.000(3) -0.006(3) 0.028(4)
C30 0.043(4) 0.043(4) 0.026(3) 0.000(3) -0.005(3) 0.022(3)
C31 0.042(4) 0.031(3) 0.021(3) -0.001(2) 0.000(3) 0.023(3)
C32 0.041(4) 0.033(3) 0.023(3) 0.000(2) -0.001(3) 0.023(3)
C33 0.031(3) 0.041(4) 0.036(4) -0.002(3) -0.005(3) 0.018(3)
C34 0.039(4) 0.047(4) 0.042(4) 0.002(3) -0.002(3) 0.025(3)
C35 0.057(5) 0.065(6) 0.062(5) 0.025(4) 0.009(4) 0.040(5)
C36 0.069(6) 0.086(7) 0.076(7) 0.034(6) 0.018(5) 0.055(6)
C37 0.058(5) 0.066(6) 0.071(6) 0.005(5) -0.001(4) 0.048(5)
C38 0.035(4) 0.038(4) 0.054(5) -0.005(3) -0.007(3) 0.018(3)
C39 0.042(4) 0.046(4) 0.052(5) -0.013(4) -0.001(3) 0.027(4)
C40 0.073(6) 0.066(6) 0.060(5) -0.003(4) 0.017(5) 0.048(5)
C41 0.106(8) 0.083(7) 0.042(5) -0.012(5) 0.016(5) 0.063(7)
C42 0.062(5) 0.059(5) 0.034(4) -0.013(4) 0.009(4) 0.027(4)
C43 0.042(4) 0.056(5) 0.025(3) -0.010(3) 0.001(3) 0.021(4)
C44 0.052(5) 0.076(6) 0.019(3) -0.007(3) -0.002(3) 0.027(4)
C45 0.059(5) 0.091(7) 0.021(3) -0.005(4) -0.013(3) 0.043(5)
C46 0.059(5) 0.076(6) 0.025(3) 0.001(3) -0.006(3) 0.046(5)
C47 0.044(4) 0.059(5) 0.019(3) -0.004(3) -0.003(3) 0.029(4)
C48 0.033(4) 0.050(4) 0.022(3) -0.005(3) -0.001(3) 0.016(3)
C49 0.056(5) 0.039(4) 0.030(3) 0.006(3) 0.004(3) 0.028(4)
C50 0.045(4) 0.036(4) 0.033(3) 0.008(3) 0.005(3) 0.026(3)
C51 0.076(6) 0.061(5) 0.035(4) 0.006(4) 0.004(4) 0.050(5)
C52 0.095(7) 0.093(7) 0.048(5) 0.014(5) 0.004(5) 0.076(7)
C53 0.111(8) 0.096(7) 0.038(4) 0.013(5) 0.003(5) 0.083(7)
C54 0.079(6) 0.063(5) 0.028(4) 0.009(3) 0.003(4) 0.052(5)
C55 0.102(8) 0.069(6) 0.035(4) 0.019(4) 0.031(5) 0.053(6)
C56 0.110(8) 0.082(7) 0.027(4) 0.010(4) 0.020(4) 0.063(6)
C57 0.095(7) 0.071(6) 0.029(4) 0.016(4) 0.010(4) 0.054(6)
C58 0.062(5) 0.062(5) 0.041(4) 0.006(4) 0.019(4) 0.037(5)
C59 0.049(4) 0.044(4) 0.033(4) 0.005(3) 0.013(3) 0.027(4)
C60 0.047(4) 0.060(5) 0.047(4) 0.004(4) 0.020(4) 0.033(4)
C61 0.046(4) 0.056(5) 0.049(4) -0.004(4) 0.002(3) 0.033(4)
C62 0.041(4) 0.051(4) 0.036(4) 0.001(3) 0.004(3) 0.028(4)
C63 0.029(3) 0.034(3) 0.026(3) -0.002(3) -0.002(2) 0.015(3)
C64 0.033(3) 0.048(4) 0.028(3) -0.002(3) 0.002(3) 0.025(3)
C100 0.076(7) 0.048(5) 0.077(7) 0.006(5) -0.013(5) 0.022(5)
C101 0.076(6) 0.062(6) 0.048(5) 0.001(4) -0.016(5) 0.030(5)
C102 0.066(6) 0.062(5) 0.053(5) -0.009(4) -0.011(4) 0.043(5)
C103 0.066(6) 0.049(5) 0.060(5) -0.010(4) -0.015(4) 0.029(4)
C104 0.069(6) 0.052(5) 0.041(4) -0.005(4) -0.006(4) 0.033(4)
C106 0.49(4) 0.49(4) 0.49(4) 0.001(10) 0.001(10) 0.25(2)
C107 0.183(13) 0.191(13) 0.210(14) 0.007(9) -0.002(9) 0.100(9)
C108 0.273(18) 0.275(18) 0.287(18) -0.022(10) -0.008(10) 0.142(11)
N1 0.102(6) 0.039(4) 0.027(3) -0.008(3) -0.001(4) 0.039(4)
N2 0.095(6) 0.036(4) 0.039(4) 0.005(3) 0.023(4) 0.037(4)
N3 0.030(3) 0.063(4) 0.058(4) -0.012(3) -0.002(3) 0.023(3)
N4 0.038(3) 0.073(5) 0.035(3) 0.004(3) 0.009(3) 0.028(3)
N5 0.079(5) 0.058(4) 0.041(4) -0.011(3) 0.011(3) 0.043(4)
N6 0.049(4) 0.055(4) 0.042(4) -0.005(3) 0.006(3) 0.031(3)
N7 0.086(5) 0.065(5) 0.028(3) 0.007(3) 0.013(3) 0.049(4)
N8 0.074(5) 0.060(4) 0.031(3) 0.014(3) 0.020(3) 0.041(4)
N100 0.052(4) 0.047(4) 0.034(3) 0.002(3) -0.004(3) 0.024(3)
N101 0.061(4) 0.053(4) 0.046(4) 0.006(3) -0.002(3) 0.034(4)
N102 0.292(16) 0.311(17) 0.313(17) 0.000(10) 0.002(10) 0.163(11)
O1 0.047(3) 0.037(3) 0.033(2) -0.003(2) -0.002(2) 0.026(2)
O2 0.055(3) 0.045(3) 0.024(2) 0.0032(19) 0.005(2) 0.037(3)
O3 0.043(3) 0.056(3) 0.044(3) 0.001(2) 0.004(2) 0.025(3)
O4 0.050(3) 0.062(3) 0.027(2) 0.005(2) -0.001(2) 0.041(3)
O5 0.033(2) 0.041(3) 0.022(2) 0.0013(18) 0.0009(18) 0.021(2)
O6 0.030(2) 0.042(3) 0.032(2) -0.003(2) -0.0029(19) 0.017(2)
O7 0.034(2) 0.039(2) 0.019(2) 0.0015(17) 0.0010(17) 0.022(2)
O8 0.040(3) 0.047(3) 0.034(3) -0.010(2) -0.006(2) 0.022(2)
O9 0.038(3) 0.039(3) 0.032(2) -0.0033(19) -0.0013(19) 0.023(2)
O10 0.044(3) 0.042(3) 0.020(2) -0.0052(19) -0.0017(19) 0.024(2)
O11 0.038(3) 0.047(3) 0.037(3) 0.005(2) 0.006(2) 0.023(2)
O12 0.052(3) 0.057(3) 0.019(2) -0.004(2) -0.005(2) 0.036(3)
O13 0.062(3) 0.045(3) 0.025(2) 0.005(2) 0.008(2) 0.039(3)
O14 0.041(3) 0.042(3) 0.025(2) 0.0023(19) 0.0073(19) 0.028(2)
O15 0.058(3) 0.044(3) 0.025(2) 0.004(2) 0.004(2) 0.036(3)
O16 0.036(2) 0.040(3) 0.024(2) 0.0027(18) 0.0041(18) 0.021(2)
O17 0.029(2) 0.036(2) 0.021(2) -0.0037(17) 0.0011(17) 0.017(2)
O18 0.041(3) 0.034(2) 0.023(2) 0.0016(18) 0.0036(18) 0.025(2)
O100 0.087(5) 0.100(5) 0.053(4) -0.021(3) -0.024(3) 0.068(4)
O101 0.098(6) 0.085(5) 0.095(6) -0.011(4) 0.000(4) 0.063(5)
O102 0.238(19) 0.65(5) 0.183(16) -0.09(2) -0.070(14) 0.34(3)
O1W 0.079(5) 0.141(7) 0.082(5) -0.080(5) -0.035(4) 0.066(5)
O2W 0.084(5) 0.100(6) 0.087(6) -0.017(5) 0.029(4) 0.025(5)
O3W 0.041(3) 0.045(3) 0.038(3) 0.001(2) 0.000(2) 0.022(2)
O4W 0.057(3) 0.065(3) 0.030(3) 0.009(2) 0.002(2) 0.042(3)
O5W 0.30(2) 0.38(3) 0.101(9) 0.065(13) -0.003(11) 0.22(2)
O6W 0.26(2) 0.27(2) 0.26(2) -0.018(10) 0.008(10) 0.134(12)
O7W 0.173(13) 0.185(13) 0.173(13) -0.005(9) -0.003(9) 0.105(10)

loop_
_atom_type_symbol
_atom_type_description
_atom_type_scat_dispersion_real
_atom_type_scat_dispersion_imag
_atom_type_scat_source
C C 0.0033 0.0016 'International Tables Vol C Tables 4.2.6.8 and 6.1.1.4'
H H 0.0000 0.0000 'International Tables Vol C Tables 4.2.6.8 and 6.1.1.4'
N N 0.0061 0.0033 'International Tables Vol C Tables 4.2.6.8 and 6.1.1.4'
O O 0.0106 0.0060 'International Tables Vol C Tables 4.2.6.8 and 6.1.1.4'
Fe Fe 0.3463 0.8444 'International Tables Vol C Tables 4.2.6.8 and 6.1.1.4'
Cu Cu 0.3201 1.2651 'International Tables Vol C Tables 4.2.6.8 and 6.1.1.4'

loop_
_geom_angle_atom_site_label_1
_geom_angle_atom_site_label_2
_geom_angle_atom_site_label_3
_geom_angle
O2 Cu1 N2 93.0(3)
O2 Cu1 N1 166.7(2)
N2 Cu1 N1 84.0(4)
O2 Cu1 O1 94.1(2)
N2 Cu1 O1 160.1(2)
N1 Cu1 O1 93.0(3)
N4 Cu2 N3 82.7(3)
N4 Cu2 O5 92.1(2)
N3 Cu2 O5 156.4(3)
N4 Cu2 O6 173.8(2)
N3 Cu2 O6 92.5(2)
O5 Cu2 O6 93.78(18)
N4 Cu2 O3W 86.4(2)
N3 Cu2 O3W 109.2(3)
O5 Cu2 O3W 93.42(18)
O6 Cu2 O3W 91.60(19)
N6 Cu3 O10 160.4(3)
N6 Cu3 N5 83.8(3)
O10 Cu3 N5 92.1(2)
N6 Cu3 O9 93.4(2)
O10 Cu3 O9 95.32(18)
N5 Cu3 O9 164.7(3)
O14 Cu4 N7 158.1(3)
O14 Cu4 N8 91.9(2)
N7 Cu4 N8 83.8(3)
O14 Cu4 O13 95.44(18)
N7 Cu4 O13 93.2(2)
N8 Cu4 O13 166.9(3)
O17 Fe1 O8 116.6(2)
O17 Fe1 O11 124.7(2)
O8 Fe1 O11 118.7(2)
O17 Fe1 O9 98.73(19)
O8 Fe1 O9 89.5(2)
O11 Fe1 O9 81.76(19)
O17 Fe1 O6 99.27(19)
O8 Fe1 O6 80.89(19)
O11 Fe1 O6 89.44(19)
O9 Fe1 O6 161.91(19)
O18 Fe2 O15 122.3(2)
O18 Fe2 O3 120.3(2)
O15 Fe2 O3 117.3(2)
O18 Fe2 O13 99.81(19)
O15 Fe2 O13 80.74(18)
O3 Fe2 O13 88.2(2)
O18 Fe2 O1 97.13(19)
O15 Fe2 O1 92.89(19)
O3 Fe2 O1 80.5(2)
O13 Fe2 O1 162.8(2)
O17 Fe3 O18 83.08(18)
O17 Fe3 O4 95.3(2)
O18 Fe3 O4 104.10(19)
O17 Fe3 O7 103.82(18)
O18 Fe3 O7 96.38(18)
O4 Fe3 O7 153.51(18)
O17 Fe3 O2 170.39(18)
O18 Fe3 O2 92.19(18)
O4 Fe3 O2 77.7(2)
O7 Fe3 O2 84.97(18)
O17 Fe3 O5 96.20(18)
O18 Fe3 O5 173.00(18)
O4 Fe3 O5 82.91(19)
O7 Fe3 O5 77.00(17)
O2 Fe3 O5 89.50(17)
O17 Fe3 Fe4 41.65(13)
O18 Fe3 Fe4 41.48(12)
O4 Fe3 Fe4 101.27(14)
O7 Fe3 Fe4 105.21(12)
O2 Fe3 Fe4 132.72(13)
O5 Fe3 Fe4 137.69(13)
O18 Fe4 O17 82.68(18)
O18 Fe4 O12 93.73(19)
O17 Fe4 O12 105.9(2)
O18 Fe4 O16 104.35(19)
O17 Fe4 O16 91.90(18)
O12 Fe4 O16 156.17(19)
O18 Fe4 O10 170.19(19)
O17 Fe4 O10 94.82(18)
O12 Fe4 O10 77.78(19)
O16 Fe4 O10 85.17(18)
O18 Fe4 O14 96.04(18)
O17 Fe4 O14 168.47(18)
O12 Fe4 O14 85.62(19)
O16 Fe4 O14 77.27(17)
O10 Fe4 O14 88.28(17)
O18 Fe4 Fe3 41.93(13)
O17 Fe4 Fe3 40.80(12)
O12 Fe4 Fe3 101.46(14)
O16 Fe4 Fe3 102.36(13)
O10 Fe4 Fe3 134.44(13)
O14 Fe4 Fe3 137.28(13)
O1 C1 C2 115.9(7)
O1 C1 C6 125.3(8)
C2 C1 C6 118.8(8)
O3 C2 C3 122.0(8)
O3 C2 C1 117.9(7)
C3 C2 C1 120.1(8)
C4 C3 C2 120.9(10)
C4 C3 H3A 119.6
C2 C3 H3A 119.6
C5 C4 C3 120.0(10)
C5 C4 H4A 120.0
C3 C4 H4A 120.0
C4 C5 C6 122.0(9)
C4 C5 H5A 119.0
C6 C5 H5A 119.0
C1 C6 C7 123.4(9)
C1 C6 C5 118.2(9)
C7 C6 C5 118.5(9)
N1 C7 C6 125.4(8)
N1 C7 H7A 117.3
C6 C7 H7A 117.3
N1 C8 C9 106.3(8)
N1 C8 H8A 126.9
C9 C8 H8A 126.9
N2 C9 C8 107.6(7)
N2 C9 H9A 110.2
C8 C9 H9A 110.2
N2 C9 H9B 110.2
C8 C9 H9B 110.2
H9A C9 H9B 108.5
C12 C10 C16 119.1(9)
C12 C10 C11 119.5(8)
C16 C10 C11 121.4(8)
N2 C11 C10 126.1(7)
N2 C11 H11A 116.9
C10 C11 H11A 116.9
C13 C12 C10 121.6(8)
C13 C12 H12A 119.2
C10 C12 H12A 119.2
C12 C13 C14 120.9(9)
C12 C13 H13A 119.5
C14 C13 H13A 119.5
C15 C14 C13 118.6(9)
C15 C14 H14A 120.7
C13 C14 H14A 120.7
O4 C15 C14 123.2(8)
O4 C15 C16 117.0(7)
C14 C15 C16 119.7(7)
O2 C16 C10 125.4(8)
O2 C16 C15 114.6(6)
C10 C16 C15 119.9(8)
O8 C17 C18 122.9(7)
O8 C17 C22 117.5(6)
C18 C17 C22 119.6(7)
C17 C18 C19 121.0(8)
C17 C18 H18A 119.5
C19 C18 H18A 119.5
C20 C19 C18 119.8(7)
C20 C19 H19A 120.1
C18 C19 H19A 120.1
C19 C20 C21 121.2(8)
C19 C20 H20A 119.4
C21 C20 H20A 119.4
C22 C21 C20 118.8(7)
C22 C21 C25 123.5(7)
C20 C21 C25 117.6(7)
O6 C22 C21 125.2(7)
O6 C22 C17 115.2(6)
C21 C22 C17 119.6(6)
C24 C23 N3 112.2(8)
C24 C23 H23A 123.9
N3 C23 H23A 123.9
C23 C24 N4 112.8(8)
C23 C24 H24A 109.0
N4 C24 H24A 109.0
C23 C24 H24B 109.0
N4 C24 H24B 109.0
H24A C24 H24B 107.8
N3 C25 C21 126.0(7)
N3 C25 H25A 117.0
C21 C25 H25A 117.0
N4 C26 C27 124.9(6)
N4 C26 H26A 117.5
C27 C26 H26A 117.5
C32 C27 C28 119.4(6)
C32 C27 C26 122.8(6)
C28 C27 C26 117.9(6)
C29 C28 C27 121.0(6)
C29 C28 H28A 119.5
C27 C28 H28A 119.5
C28 C29 C30 119.8(7)
C28 C29 H29A 120.1
C30 C29 H29A 120.1
C31 C30 C29 121.2(7)
C31 C30 H30A 119.4
C29 C30 H30A 119.4
O7 C31 C30 123.9(6)
O7 C31 C32 117.0(5)
C30 C31 C32 119.0(6)
O5 C32 C27 126.2(6)
O5 C32 C31 114.4(5)
C27 C32 C31 119.3(6)
O9 C33 C38 124.8(6)
O9 C33 C34 116.1(6)
C38 C33 C34 119.1(7)
O11 C34 C35 122.1(7)
O11 C34 C33 117.0(6)
C35 C34 C33 120.9(7)
C34 C35 C36 120.3(8)
C34 C35 H35A 119.9
C36 C35 H35A 119.9
C37 C36 C35 120.3(8)
C37 C36 H36A 119.8
C35 C36 H36A 119.8
C36 C37 C38 120.6(8)
C36 C37 H37A 119.7
C38 C37 H37A 119.7
C33 C38 C37 118.9(7)
C33 C38 C39 123.9(7)
C37 C38 C39 117.1(7)
N6 C39 C38 125.7(7)
N6 C39 H39A 117.1
C38 C39 H39A 117.1
N6 C40 C41 106.2(7)
N6 C40 H40A 110.5
C41 C40 H40A 110.5
N6 C40 H40B 110.5
C41 C40 H40B 110.5
H40A C40 H40B 108.7
N5 C41 C40 106.7(7)
N5 C41 H41A 110.4
C40 C41 H41A 110.4
N5 C41 H41B 110.4
C40 C41 H41B 110.4
H41A C41 H41B 108.6
N5 C42 C43 125.4(7)
N5 C42 H42A 117.3
C43 C42 H42A 117.3
C48 C43 C44 119.2(7)
C48 C43 C42 122.4(7)
C44 C43 C42 118.3(7)
C45 C44 C43 120.6(7)
C45 C44 H44A 119.7
C43 C44 H44A 119.7
C44 C45 C46 120.5(7)
C44 C45 H45A 119.7
C46 C45 H45A 119.7
C47 C46 C45 120.3(8)
C47 C46 H46A 119.8
C45 C46 H46A 119.8
O12 C47 C46 122.7(7)
O12 C47 C48 117.4(6)
C46 C47 C48 119.8(6)
O10 C48 C43 126.1(7)
O10 C48 C47 114.4(6)
C43 C48 C47 119.5(7)
O13 C49 C54 125.3(6)
O13 C49 C50 115.8(6)
C54 C49 C50 118.8(7)
O15 C50 C51 121.9(6)
O15 C50 C49 117.1(6)
C51 C50 C49 121.0(6)
C50 C51 C52 119.7(7)
C50 C51 H51A 120.2
C52 C51 H51A 120.2
C53 C52 C51 120.3(8)
C53 C52 H52A 119.8
C51 C52 H52A 119.8
C52 C53 C54 120.8(8)
C52 C53 H53A 119.6
C54 C53 H53A 119.6
C53 C54 C49 119.3(7)
C53 C54 C57 116.7(7)
C49 C54 C57 123.9(7)
N8 C55 C56 106.6(7)
N8 C55 H55A 110.4
C56 C55 H55A 110.4
N8 C55 H55B 110.4
C56 C55 H55B 110.4
H55A C55 H55B 108.6
N7 C56 C55 106.0(7)
N7 C56 H56A 110.5
C55 C56 H56A 110.5
N7 C56 H56B 110.5
C55 C56 H56B 110.5
H56A C56 H56B 108.7
N7 C57 C54 125.0(7)
N7 C57 H57A 117.5
C54 C57 H57A 117.5
N8 C58 C59 124.9(7)
N8 C58 H58A 117.5
C59 C58 H58A 117.5
C64 C59 C60 119.9(6)
C64 C59 C58 122.0(7)
C60 C59 C58 118.1(7)
C61 C60 C59 120.3(7)
C61 C60 H60A 119.9
C59 C60 H60A 119.9
C60 C61 C62 120.3(7)
C60 C61 H61A 119.8
C62 C61 H61A 119.8
C63 C62 C61 120.6(7)
C63 C62 H62A 119.7
C61 C62 H62A 119.7
O16 C63 C62 123.5(6)
O16 C63 C64 116.3(6)
C62 C63 C64 120.1(6)
O14 C64 C59 126.2(6)
O14 C64 C63 115.1(5)
C59 C64 C63 118.8(6)
N100 C100 H10A 109.5
N100 C100 H10B 109.5
H10A C100 H10B 109.5
N100 C100 H10C 109.5
H10A C100 H10C 109.5
H10B C100 H10C 109.5
N100 C101 H10D 109.5
N100 C101 H10E 109.5
H10D C101 H10E 109.5
N100 C101 H10F 109.5
H10D C101 H10F 109.5
H10E C101 H10F 109.5
O100 C102 N100 126.7(9)
O100 C102 H10N 116.6
N100 C102 H10N 116.6
N101 C103 H10G 109.5
N101 C103 H10H 109.5
H10G C103 H10H 109.5
N101 C103 H10I 109.5
H10G C103 H10I 109.5
H10H C103 H10I 109.5
N101 C104 H10J 109.5
N101 C104 H10K 109.5
H10J C104 H10K 109.5
N101 C104 H10L 109.5
H10J C104 H10L 109.5
H10K C104 H10L 109.5
O101 C105 N101 126.2(10)
O101 C105 H10M 116.9
N101 C105 H10M 116.9
N102 C106 H10O 109.5
N102 C106 H10P 109.5
H10O C106 H10P 109.5
N102 C106 H10Q 109.5
H10O C106 H10Q 109.5
H10P C106 H10Q 109.5
O102 C107 N102 123.0(19)
O102 C107 H107 118.5
N102 C107 H107 118.5
N102 C108 H10R 109.5
N102 C108 H10S 109.5
H10R C108 H10S 109.5
N102 C108 H10T 109.5
H10R C108 H10T 109.5
H10S C108 H10T 109.5
C7 N1 C8 119.4(8)
C7 N1 Cu1 127.9(6)
C8 N1 Cu1 112.5(7)
C11 N2 C9 119.7(8)
C11 N2 Cu1 125.8(6)
C9 N2 Cu1 113.3(7)
C25 N3 C23 119.4(7)
C25 N3 Cu2 126.4(6)
C23 N3 Cu2 113.5(6)
C26 N4 C24 122.3(7)
C26 N4 Cu2 126.5(5)
C24 N4 Cu2 110.4(6)
C42 N5 C41 121.0(7)
C42 N5 Cu3 126.5(6)
C41 N5 Cu3 111.6(6)
C39 N6 C40 120.6(7)
C39 N6 Cu3 126.8(5)
C40 N6 Cu3 112.1(5)
C57 N7 C56 120.0(7)
C57 N7 Cu4 127.7(5)
C56 N7 Cu4 112.3(5)
C58 N8 C55 120.8(7)
C58 N8 Cu4 127.9(5)
C55 N8 Cu4 110.9(5)
C102 N100 C100 120.7(7)
C102 N100 C101 121.0(7)
C100 N100 C101 118.2(7)
C105 N101 C104 119.8(8)
C105 N101 C103 121.4(8)
C104 N101 C103 118.7(7)
C107 N102 C108 123.4(16)
C107 N102 C106 121.5(18)
C108 N102 C106 114.1(16)
C1 O1 Cu1 125.0(4)
C1 O1 Fe2 109.7(4)
Cu1 O1 Fe2 125.4(2)
C16 O2 Cu1 125.8(4)
C16 O2 Fe3 106.5(4)
Cu1 O2 Fe3 123.1(2)
C2 O3 Fe2 115.8(5)
C15 O4 Fe3 112.2(4)
C32 O5 Cu2 122.7(4)
C32 O5 Fe3 108.2(4)
Cu2 O5 Fe3 128.1(2)
C22 O6 Cu2 124.9(4)
C22 O6 Fe1 110.3(4)
Cu2 O6 Fe1 124.8(2)
C31 O7 Fe3 112.5(4)
C17 O8 Fe1 116.2(4)
C33 O9 Cu3 124.2(4)
C33 O9 Fe1 109.7(4)
Cu3 O9 Fe1 123.3(2)
C48 O10 Cu3 124.3(4)
C48 O10 Fe4 109.0(4)
Cu3 O10 Fe4 125.6(2)
C34 O11 Fe1 114.7(4)
C47 O12 Fe4 114.3(4)
C49 O13 Cu4 124.6(4)
C49 O13 Fe2 110.3(4)
Cu4 O13 Fe2 124.8(2)
C64 O14 Cu4 125.7(4)
C64 O14 Fe4 108.2(4)
Cu4 O14 Fe4 123.5(2)
C50 O15 Fe2 116.0(4)
C63 O16 Fe4 114.1(4)
Fe1 O17 Fe3 131.6(2)
Fe1 O17 Fe4 130.6(2)
Fe3 O17 Fe4 97.5(2)
Fe2 O18 Fe4 130.3(2)
Fe2 O18 Fe3 132.3(2)
Fe4 O18 Fe3 96.6(2)

loop_
_geom_bond_atom_site_label_1
_geom_bond_atom_site_label_2
_geom_bond_distance
Cu1 O2 1.910(5)
Cu1 N2 1.932(7)
Cu1 N1 1.940(8)
Cu1 O1 1.957(5)
Cu2 N4 1.955(6)
Cu2 N3 1.957(6)
Cu2 O5 1.959(5)
Cu2 O6 1.983(5)
Cu2 O3W 2.292(5)
Cu3 N6 1.936(7)
Cu3 O10 1.937(5)
Cu3 N5 1.948(7)
Cu3 O9 1.963(5)
Cu4 O14 1.931(4)
Cu4 N7 1.937(7)
Cu4 N8 1.957(6)
Cu4 O13 1.967(4)
Fe1 O17 1.806(4)
Fe1 O8 1.909(5)
Fe1 O11 1.917(5)
Fe1 O9 2.087(5)
Fe1 O6 2.096(5)
Fe2 O18 1.808(4)
Fe2 O15 1.912(5)
Fe2 O3 1.927(5)
Fe2 O13 2.111(4)
Fe2 O1 2.129(5)
Fe3 O17 1.916(4)
Fe3 O18 1.956(4)
Fe3 O4 1.974(5)
Fe3 O7 1.994(4)
Fe3 O2 2.145(5)
Fe3 O5 2.157(4)
Fe3 Fe4 2.9072(12)
Fe4 O18 1.939(4)
Fe4 O17 1.949(4)
Fe4 O12 1.962(5)
Fe4 O16 1.971(5)
Fe4 O10 2.153(4)
Fe4 O14 2.156(5)
C1 O1 1.343(9)
C1 C2 1.415(11)
C1 C6 1.421(11)
C2 O3 1.331(9)
C2 C3 1.401(12)
C3 C4 1.376(13)
C3 H3A 0.9300
C4 C5 1.360(15)
C4 H4A 0.9300
C5 C6 1.425(14)
C5 H5A 0.9300
C6 C7 1.424(13)
C7 N1 1.276(13)
C7 H7A 0.9300
C8 N1 1.473(11)
C8 C9 1.519(16)
C8 H8A 0.9300
C9 N2 1.476(12)
C9 H9A 0.9700
C9 H9B 0.9700
C10 C12 1.403(13)
C10 C16 1.410(10)
C10 C11 1.442(14)
C11 N2 1.277(13)
C11 H11A 0.9300
C12 C13 1.358(15)
C12 H12A 0.9300
C13 C14 1.435(13)
C13 H13A 0.9300
C14 C15 1.404(11)
C14 H14A 0.9300
C15 O4 1.317(8)
C15 C16 1.429(12)
C16 O2 1.344(9)
C17 O8 1.326(9)
C17 C18 1.386(9)
C17 C22 1.416(10)
C18 C19 1.390(12)
C18 H18A 0.9300
C19 C20 1.370(13)
C19 H19A 0.9300
C20 C21 1.416(10)
C20 H20A 0.9300
C21 C22 1.403(10)
C21 C25 1.437(11)
C22 O6 1.349(8)
C23 C24 1.348(14)
C23 N3 1.461(11)
C23 H23A 0.9300
C24 N4 1.493(11)
C24 H24A 0.9700
C24 H24B 0.9700
C25 N3 1.280(10)
C25 H25A 0.9300
C26 N4 1.277(10)
C26 C27 1.439(10)
C26 H26A 0.9300
C27 C32 1.405(9)
C27 C28 1.416(9)
C28 C29 1.372(11)
C28 H28A 0.9300
C29 C30 1.397(10)
C29 H29A 0.9300
C30 C31 1.392(9)
C30 H30A 0.9300
C31 O7 1.332(7)
C31 C32 1.430(9)
C32 O5 1.332(7)
C33 O9 1.349(8)
C33 C38 1.396(10)
C33 C34 1.415(10)
C34 O11 1.355(9)
C34 C35 1.366(11)
C35 C36 1.387(12)
C35 H35A 0.9300
C36 C37 1.372(13)
C36 H36A 0.9300
C37 C38 1.419(11)
C37 H37A 0.9300
C38 C39 1.446(11)
C39 N6 1.265(10)
C39 H39A 0.9300
C40 N6 1.460(10)
C40 C41 1.506(13)
C40 H40A 0.9700
C40 H40B 0.9700
C41 N5 1.471(11)
C41 H41A 0.9700
C41 H41B 0.9700
C42 N5 1.285(11)
C42 C43 1.425(11)
C42 H42A 0.9300
C43 C48 1.404(9)
C43 C44 1.407(11)
C44 C45 1.372(12)
C44 H44A 0.9300
C45 C46 1.394(10)
C45 H45A 0.9300
C46 C47 1.381(10)
C46 H46A 0.9300
C47 O12 1.332(8)
C47 C48 1.418(10)
C48 O10 1.343(8)
C49 O13 1.342(8)
C49 C54 1.410(9)
C49 C50 1.412(10)
C50 O15 1.348(8)
C50 C51 1.379(10)
C51 C52 1.398(11)
C51 H51A 0.9300
C52 C53 1.380(12)
C52 H52A 0.9300
C53 C54 1.402(11)
C53 H53A 0.9300
C54 C57 1.434(11)
C55 N8 1.466(10)
C55 C56 1.501(14)
C55 H55A 0.9700
C55 H55B 0.9700
C56 N7 1.492(10)
C56 H56A 0.9700
C56 H56B 0.9700
C57 N7 1.283(11)
C57 H57A 0.9300
C58 N8 1.275(10)
C58 C59 1.442(10)
C58 H58A 0.9300
C59 C64 1.412(9)
C59 C60 1.418(10)
C60 C61 1.383(11)
C60 H60A 0.9300
C61 C62 1.398(10)
C61 H61A 0.9300
C62 C63 1.390(9)
C62 H62A 0.9300
C63 O16 1.333(8)
C63 C64 1.426(9)
C64 O14 1.334(8)
C100 N100 1.435(11)
C100 H10A 0.9600
C100 H10B 0.9600
C100 H10C 0.9600
C101 N100 1.444(10)
C101 H10D 0.9600
C101 H10E 0.9600
C101 H10F 0.9600
C102 O100 1.238(10)
C102 N100 1.330(10)
C102 H10N 0.9300
C103 N101 1.446(10)
C103 H10G 0.9600
C103 H10H 0.9600
C103 H10I 0.9600
C104 N101 1.442(11)
C104 H10J 0.9600
C104 H10K 0.9600
C104 H10L 0.9600
C105 O101 1.246(11)
C105 N101 1.309(12)
C105 H10M 0.9300
C106 N102 1.450(17)
C106 H10O 0.9600
C106 H10P 0.9600
C106 H10Q 0.9600
C107 O102 1.276(16)
C107 N102 1.333(15)
C107 H107 0.9300
C108 N102 1.396(17)
C108 H10R 0.9600
C108 H10S 0.9600
C108 H10T 0.9600
